data_7150736
loop_
_publ_author_name
'Ramachary, Dhevalapally B.'
'Narayana, Vidadala V.'
'Prasad, M. Shiva'
'Ramakumar, Kinthada'

_publ_section_title
;
 High-yielding synthesis of Nefopam analogues (functionalized
 benzoxazocines) by sequential one-pot cascade operations
;
_journal_issue 17
_journal_name_full 'Organic &amp; Biomolecular Chemistry'
_journal_page_first 3372
_journal_page_last 3378
_journal_paper_doi 10.1039/b910397j
_journal_volume 7
_journal_year 2009
_chemical_formula_sum 'C26 H25 N O3'
_chemical_formula_weight 399.47
_chemical_name_systematic
;
?
;
_space_group_IT_number 14
_symmetry_cell_setting monoclinic
_symmetry_space_group_name_Hall '-P 2ybc'
_symmetry_space_group_name_H-M 'P 1 21/c 1'
_atom_sites_solution_hydrogens geom
_atom_sites_solution_primary direct
_atom_sites_solution_secondary difmap
_audit_creation_method SHELXL-97
_cell_angle_alpha 90.00
_cell_angle_beta 105.460(2)
_cell_angle_gamma 90.00
_cell_formula_units_Z 4
_cell_length_a 14.2321(13)
_cell_length_b 13.8619(13)
_cell_length_c 11.2976(11)
_cell_measurement_reflns_used 5417
_cell_measurement_temperature 298(2)
_cell_measurement_theta_max 24.89
_cell_measurement_theta_min 2.38
_cell_volume 2148.2(4)
_computing_cell_refinement 'Bruker SMART'
_computing_data_collection 'Bruker SMART'
_computing_data_reduction 'Bruker SAINT'
_computing_molecular_graphics 'Bruker SHELXTL'
_computing_publication_material 'Bruker SHELXTL'
_computing_structure_refinement 'SHELXL-97 (Sheldrick, 1997)'
_computing_structure_solution 'SHELXS-97 (Sheldrick, 1990)'
_diffrn_ambient_temperature 298(2)
_diffrn_measured_fraction_theta_full 0.998
_diffrn_measured_fraction_theta_max 0.998
_diffrn_measurement_device_type 'CCD area detector'
_diffrn_measurement_method 'phi and omega scans'
_diffrn_radiation_monochromator graphite
_diffrn_radiation_source 'fine-focus sealed tube'
_diffrn_radiation_type MoK\a
_diffrn_radiation_wavelength 0.71073
_diffrn_reflns_av_R_equivalents 0.0560
_diffrn_reflns_av_sigmaI/netI 0.0443
_diffrn_reflns_limit_h_max 17
_diffrn_reflns_limit_h_min -17
_diffrn_reflns_limit_k_max 17
_diffrn_reflns_limit_k_min -17
_diffrn_reflns_limit_l_max 13
_diffrn_reflns_limit_l_min -13
_diffrn_reflns_number 22021
_diffrn_reflns_theta_full 26.05
_diffrn_reflns_theta_max 26.05
_diffrn_reflns_theta_min 1.48
_exptl_absorpt_coefficient_mu 0.080
_exptl_absorpt_correction_T_max 0.9952
_exptl_absorpt_correction_T_min 0.9686
_exptl_absorpt_correction_type multi-scan
_exptl_absorpt_process_details sadabs
_exptl_crystal_colour colorless
_exptl_crystal_density_diffrn 1.235
_exptl_crystal_density_method 'not measured'
_exptl_crystal_description plate
_exptl_crystal_F_000 848
_exptl_crystal_size_max 0.40
_exptl_crystal_size_mid 0.10
_exptl_crystal_size_min 0.06
_refine_diff_density_max 0.248
_refine_diff_density_min -0.191
_refine_diff_density_rms 0.041
_refine_ls_extinction_method none
_refine_ls_goodness_of_fit_ref 1.121
_refine_ls_hydrogen_treatment constr
_refine_ls_matrix_type full
_refine_ls_number_parameters 273
_refine_ls_number_reflns 4240
_refine_ls_number_restraints 0
_refine_ls_restrained_S_all 1.121
_refine_ls_R_factor_all 0.1082
_refine_ls_R_factor_gt 0.0784
_refine_ls_shift/su_max 0.000
_refine_ls_shift/su_mean 0.000
_refine_ls_structure_factor_coef Fsqd
_refine_ls_weighting_details 'calc w=1/[\s^2^(Fo^2^)+(0.0560P)^2^+1.1904P] where P=(Fo^2^+2Fc^2^)/3'
_refine_ls_weighting_scheme calc
_refine_ls_wR_factor_gt 0.1521
_refine_ls_wR_factor_ref 0.1655
_reflns_number_gt 3108
_reflns_number_total 4240
_reflns_threshold_expression >2sigma(I)
_cod_data_source_file b910397j.txt
_cod_data_source_block dbr7ha
_cod_depositor_comments
;
The following automatic conversions were performed:
'_symmetry_cell_setting' value 'Monoclinic' changed to 'monoclinic'
according to '/home/saulius/struct/CIF-dictionaries/cif_core.dic'
dictionary named 'cif_core.dic' version 2.4.1 from
2010-06-29.

'_exptl_absorpt_correction_type' value 'Multi-scan' changed
to 'multi-scan' according to
'/home/saulius/struct/CIF-dictionaries/cif_core.dic' dictionary named
'cif_core.dic' version 2.4.1 from 2010-06-29.

Automatic conversion script
Id: cif_fix_enum 1527 2010-12-29 10:47:43Z saulius 
;
_cod_original_sg_symbol_H-M P2(1)/c
_cod_database_code 7150736

loop_
_symmetry_equiv_pos_as_xyz
'x, y, z'
'-x, y+1/2, -z+1/2'
'-x, -y, -z'
'x, -y-1/2, z-1/2'

loop_
_atom_site_label
_atom_site_type_symbol
_atom_site_fract_x
_atom_site_fract_y
_atom_site_fract_z
_atom_site_U_iso_or_equiv
_atom_site_adp_type
_atom_site_occupancy
_atom_site_symmetry_multiplicity
_atom_site_calc_flag
_atom_site_refinement_flags
_atom_site_disorder_assembly
_atom_site_disorder_group
O1 O 0.22878(15) 0.45246(14) 0.5263(2) 0.0605(6) Uani 1 1 d . . .
O2 O 0.34942(18) 0.02350(16) 0.42694(19) 0.0657(7) Uani 1 1 d . . .
O3 O 0.31279(15) 0.01095(13) 0.60562(18) 0.0504(5) Uani 1 1 d . . .
N1 N 0.11650(16) 0.33793(16) 0.32483(19) 0.0397(5) Uani 1 1 d . . .
C1 C 0.21556(18) 0.19956(18) 0.4186(2) 0.0338(6) Uani 1 1 d . . .
C2 C 0.29291(18) 0.16231(18) 0.5121(2) 0.0332(6) Uani 1 1 d . . .
C3 C 0.34601(18) 0.22193(19) 0.6074(2) 0.0356(6) Uani 1 1 d . . .
C4 C 0.31988(19) 0.3181(2) 0.6075(3) 0.0425(7) Uani 1 1 d . . .
H4 H 0.3549 0.3583 0.6697 0.051 Uiso 1 1 calc R . .
C5 C 0.24292(19) 0.35593(19) 0.5175(3) 0.0405(6) Uani 1 1 d . . .
C6 C 0.19052(18) 0.29697(18) 0.4226(2) 0.0348(6) Uani 1 1 d . . .
C7 C 0.1469(2) 0.4075(2) 0.2459(3) 0.0565(8) Uani 1 1 d . . .
H7A H 0.1165 0.3908 0.1610 0.068 Uiso 1 1 calc R . .
H7B H 0.2169 0.4025 0.2590 0.068 Uiso 1 1 calc R . .
C8 C 0.1222(3) 0.5094(3) 0.2667(4) 0.0691(10) Uani 1 1 d . . .
H8 H 0.1111 0.5507 0.1996 0.083 Uiso 1 1 calc R . .
C9 C 0.1146(3) 0.5463(2) 0.3705(4) 0.0683(10) Uani 1 1 d . . .
H9 H 0.0959 0.6107 0.3694 0.082 Uiso 1 1 calc R . .
C10 C 0.1331(2) 0.4944(2) 0.4903(3) 0.0551(8) Uani 1 1 d . . .
H10A H 0.1260 0.5392 0.5532 0.066 Uiso 1 1 calc R . .
H10B H 0.0848 0.4439 0.4837 0.066 Uiso 1 1 calc R . .
C11 C 0.1592(2) 0.1368(2) 0.3147(3) 0.0479(7) Uani 1 1 d . . .
H11A H 0.1053 0.1076 0.3372 0.072 Uiso 1 1 calc R . .
H11B H 0.2013 0.0874 0.2982 0.072 Uiso 1 1 calc R . .
H11C H 0.1353 0.1756 0.2425 0.072 Uiso 1 1 calc R . .
C12 C 0.32117(19) 0.05915(19) 0.5074(2) 0.0384(6) Uani 1 1 d . . .
C13 C 0.3576(3) -0.0842(2) 0.6256(3) 0.0707(10) Uani 1 1 d . . .
H13A H 0.4159 -0.0856 0.5966 0.085 Uiso 1 1 calc R . .
H13B H 0.3126 -0.1326 0.5810 0.085 Uiso 1 1 calc R . .
C14 C 0.3825(3) -0.1045(3) 0.7577(3) 0.0802(12) Uani 1 1 d . . .
H14A H 0.4274 -0.0566 0.8009 0.120 Uiso 1 1 calc R . .
H14B H 0.4120 -0.1671 0.7731 0.120 Uiso 1 1 calc R . .
H14C H 0.3244 -0.1030 0.7855 0.120 Uiso 1 1 calc R . .
C15 C 0.42967(18) 0.18571(19) 0.7070(2) 0.0364(6) Uani 1 1 d . . .
C16 C 0.50536(19) 0.13172(19) 0.6831(2) 0.0398(6) Uani 1 1 d . . .
H16 H 0.5044 0.1173 0.6024 0.048 Uiso 1 1 calc R . .
C17 C 0.5813(2) 0.0997(2) 0.7778(3) 0.0480(7) Uani 1 1 d . . .
H17 H 0.6310 0.0632 0.7606 0.058 Uiso 1 1 calc R . .
C18 C 0.5844(2) 0.1210(3) 0.8972(3) 0.0608(9) Uani 1 1 d . . .
H18 H 0.6358 0.0991 0.9609 0.073 Uiso 1 1 calc R . .
C19 C 0.5114(2) 0.1749(3) 0.9223(3) 0.0701(11) Uani 1 1 d . . .
H19 H 0.5139 0.1902 1.0032 0.084 Uiso 1 1 calc R . .
C20 C 0.4344(2) 0.2067(2) 0.8286(3) 0.0534(8) Uani 1 1 d . . .
H20 H 0.3849 0.2425 0.8471 0.064 Uiso 1 1 calc R . .
C21 C 0.01840(19) 0.32241(19) 0.3153(2) 0.0388(6) Uani 1 1 d . . .
C22 C -0.0112(2) 0.2687(2) 0.4034(3) 0.0455(7) Uani 1 1 d . . .
H22 H 0.0357 0.2431 0.4697 0.055 Uiso 1 1 calc R . .
C23 C -0.1083(2) 0.2527(2) 0.3942(3) 0.0585(9) Uani 1 1 d . . .
H23 H -0.1258 0.2160 0.4538 0.070 Uiso 1 1 calc R . .
C24 C -0.1789(2) 0.2896(3) 0.2996(4) 0.0685(10) Uani 1 1 d . . .
H24 H -0.2443 0.2783 0.2941 0.082 Uiso 1 1 calc R . .
C25 C -0.1521(2) 0.3439(3) 0.2122(3) 0.0682(10) Uani 1 1 d . . .
H25 H -0.2000 0.3697 0.1473 0.082 Uiso 1 1 calc R . .
C26 C -0.0547(2) 0.3607(2) 0.2193(3) 0.0566(8) Uani 1 1 d . . .
H26 H -0.0380 0.3978 0.1594 0.068 Uiso 1 1 calc R . .

loop_
_atom_site_aniso_label
_atom_site_aniso_U_11
_atom_site_aniso_U_22
_atom_site_aniso_U_33
_atom_site_aniso_U_23
_atom_site_aniso_U_13
_atom_site_aniso_U_12
O1 0.0502(13) 0.0289(11) 0.0884(16) -0.0104(10) -0.0059(11) 0.0025(9)
O2 0.0963(18) 0.0541(14) 0.0504(13) -0.0071(10) 0.0258(12) 0.0275(12)
O3 0.0621(13) 0.0342(11) 0.0571(13) 0.0073(9) 0.0200(10) 0.0097(9)
N1 0.0401(13) 0.0337(13) 0.0443(13) 0.0078(10) 0.0099(10) 0.0026(10)
C1 0.0344(14) 0.0327(14) 0.0356(14) 0.0014(11) 0.0114(11) -0.0019(11)
C2 0.0355(14) 0.0302(14) 0.0371(14) -0.0002(11) 0.0155(11) 0.0028(11)
C3 0.0321(14) 0.0372(15) 0.0394(15) -0.0018(12) 0.0127(12) 0.0011(11)
C4 0.0376(16) 0.0385(16) 0.0470(16) -0.0084(13) 0.0038(13) -0.0031(12)
C5 0.0387(15) 0.0274(14) 0.0546(17) -0.0004(12) 0.0113(13) 0.0011(12)
C6 0.0306(14) 0.0331(15) 0.0414(15) 0.0040(12) 0.0109(11) 0.0008(11)
C7 0.058(2) 0.056(2) 0.0599(19) 0.0198(16) 0.0227(16) 0.0049(16)
C8 0.075(2) 0.045(2) 0.083(3) 0.0281(19) 0.014(2) -0.0015(17)
C9 0.066(2) 0.0275(17) 0.099(3) 0.0060(18) 0.001(2) 0.0076(15)
C10 0.0517(19) 0.0320(16) 0.077(2) -0.0099(15) 0.0090(16) 0.0101(14)
C11 0.0484(17) 0.0427(17) 0.0478(17) -0.0087(13) 0.0045(14) 0.0060(14)
C12 0.0411(16) 0.0374(16) 0.0349(15) -0.0044(12) 0.0073(12) 0.0024(12)
C13 0.102(3) 0.0341(17) 0.070(2) 0.0081(16) 0.013(2) 0.0159(18)
C14 0.086(3) 0.058(2) 0.082(3) 0.020(2) -0.003(2) 0.009(2)
C15 0.0326(14) 0.0347(15) 0.0413(15) -0.0028(11) 0.0090(12) 0.0004(11)
C16 0.0375(15) 0.0415(16) 0.0420(15) -0.0061(12) 0.0134(12) -0.0019(12)
C17 0.0336(15) 0.0490(18) 0.0608(19) -0.0049(15) 0.0116(14) 0.0088(13)
C18 0.0494(19) 0.076(2) 0.0485(19) -0.0007(17) -0.0009(14) 0.0231(17)
C19 0.062(2) 0.105(3) 0.0397(17) -0.0058(18) 0.0072(16) 0.030(2)
C20 0.0462(18) 0.071(2) 0.0428(17) -0.0087(15) 0.0116(14) 0.0218(16)
C21 0.0400(16) 0.0307(15) 0.0408(15) -0.0048(12) 0.0024(12) 0.0040(12)
C22 0.0408(16) 0.0377(16) 0.0557(18) 0.0010(13) 0.0089(14) 0.0017(13)
C23 0.0459(19) 0.0440(19) 0.088(2) -0.0031(17) 0.0222(18) -0.0009(15)
C24 0.0412(19) 0.051(2) 0.109(3) -0.018(2) 0.012(2) -0.0045(16)
C25 0.046(2) 0.058(2) 0.079(2) -0.0124(19) -0.0200(17) 0.0164(17)
C26 0.056(2) 0.0497(19) 0.0556(19) 0.0001(15) -0.0010(15) 0.0083(15)

loop_
_atom_type_symbol
_atom_type_description
_atom_type_scat_dispersion_real
_atom_type_scat_dispersion_imag
_atom_type_scat_source
C C 0.0033 0.0000 'International Tables Vol C Tables 4.2.6.8 and 6.1.1.4'
H H 0.0000 0.0000 'International Tables Vol C Tables 4.2.6.8 and 6.1.1.4'
N N 0.0061 0.0000 'International Tables Vol C Tables 4.2.6.8 and 6.1.1.4'
O O 0.0106 0.0000 'International Tables Vol C Tables 4.2.6.8 and 6.1.1.4'

loop_
_geom_angle_atom_site_label_1
_geom_angle_atom_site_label_2
_geom_angle_atom_site_label_3
_geom_angle
_geom_angle_site_symmetry_1
_geom_angle_site_symmetry_3
_geom_angle_publ_flag
C5 O1 C10 121.7(2) . . ?
C12 O3 C13 116.9(2) . . ?
C21 N1 C6 121.2(2) . . ?
C21 N1 C7 120.8(2) . . ?
C6 N1 C7 117.4(2) . . ?
C6 C1 C2 119.0(2) . . ?
C6 C1 C11 119.6(2) . . ?
C2 C1 C11 121.4(2) . . ?
C1 C2 C3 120.9(2) . . ?
C1 C2 C12 119.4(2) . . ?
C3 C2 C12 119.7(2) . . ?
C4 C3 C2 118.5(2) . . ?
C4 C3 C15 119.0(2) . . ?
C2 C3 C15 122.5(2) . . ?
C5 C4 C3 121.6(2) . . ?
C5 C4 H4 119.2 . . ?
C3 C4 H4 119.2 . . ?
O1 C5 C4 115.0(2) . . ?
O1 C5 C6 124.9(2) . . ?
C4 C5 C6 119.9(2) . . ?
C5 C6 C1 120.1(2) . . ?
C5 C6 N1 119.7(2) . . ?
C1 C6 N1 120.1(2) . . ?
N1 C7 C8 114.3(3) . . ?
N1 C7 H7A 108.7 . . ?
C8 C7 H7A 108.7 . . ?
N1 C7 H7B 108.7 . . ?
C8 C7 H7B 108.7 . . ?
H7A C7 H7B 107.6 . . ?
C9 C8 C7 126.2(3) . . ?
C9 C8 H8 116.9 . . ?
C7 C8 H8 116.9 . . ?
C8 C9 C10 125.9(3) . . ?
C8 C9 H9 117.1 . . ?
C10 C9 H9 117.1 . . ?
O1 C10 C9 112.2(3) . . ?
O1 C10 H10A 109.2 . . ?
C9 C10 H10A 109.2 . . ?
O1 C10 H10B 109.2 . . ?
C9 C10 H10B 109.2 . . ?
H10A C10 H10B 107.9 . . ?
C1 C11 H11A 109.5 . . ?
C1 C11 H11B 109.5 . . ?
H11A C11 H11B 109.5 . . ?
C1 C11 H11C 109.5 . . ?
H11A C11 H11C 109.5 . . ?
H11B C11 H11C 109.5 . . ?
O2 C12 O3 123.5(3) . . ?
O2 C12 C2 125.0(3) . . ?
O3 C12 C2 111.6(2) . . ?
O3 C13 C14 108.0(3) . . ?
O3 C13 H13A 110.1 . . ?
C14 C13 H13A 110.1 . . ?
O3 C13 H13B 110.1 . . ?
C14 C13 H13B 110.1 . . ?
H13A C13 H13B 108.4 . . ?
C13 C14 H14A 109.5 . . ?
C13 C14 H14B 109.5 . . ?
H14A C14 H14B 109.5 . . ?
C13 C14 H14C 109.5 . . ?
H14A C14 H14C 109.5 . . ?
H14B C14 H14C 109.5 . . ?
C20 C15 C16 117.9(2) . . ?
C20 C15 C3 119.6(2) . . ?
C16 C15 C3 122.5(2) . . ?
C17 C16 C15 120.6(3) . . ?
C17 C16 H16 119.7 . . ?
C15 C16 H16 119.7 . . ?
C18 C17 C16 120.5(3) . . ?
C18 C17 H17 119.8 . . ?
C16 C17 H17 119.8 . . ?
C19 C18 C17 119.7(3) . . ?
C19 C18 H18 120.2 . . ?
C17 C18 H18 120.2 . . ?
C18 C19 C20 120.6(3) . . ?
C18 C19 H19 119.7 . . ?
C20 C19 H19 119.7 . . ?
C19 C20 C15 120.8(3) . . ?
C19 C20 H20 119.6 . . ?
C15 C20 H20 119.6 . . ?
N1 C21 C26 121.9(3) . . ?
N1 C21 C22 121.1(2) . . ?
C26 C21 C22 117.0(3) . . ?
C23 C22 C21 121.3(3) . . ?
C23 C22 H22 119.3 . . ?
C21 C22 H22 119.3 . . ?
C24 C23 C22 121.2(3) . . ?
C24 C23 H23 119.4 . . ?
C22 C23 H23 119.4 . . ?
C23 C24 C25 118.9(3) . . ?
C23 C24 H24 120.5 . . ?
C25 C24 H24 120.5 . . ?
C24 C25 C26 121.0(3) . . ?
C24 C25 H25 119.5 . . ?
C26 C25 H25 119.5 . . ?
C25 C26 C21 120.6(3) . . ?
C25 C26 H26 119.7 . . ?
C21 C26 H26 119.7 . . ?

loop_
_geom_bond_atom_site_label_1
_geom_bond_atom_site_label_2
_geom_bond_distance
_geom_bond_site_symmetry_2
_geom_bond_publ_flag
O1 C5 1.361(3) . ?
O1 C10 1.436(3) . ?
O2 C12 1.194(3) . ?
O3 C12 1.328(3) . ?
O3 C13 1.457(4) . ?
N1 C21 1.388(3) . ?
N1 C6 1.425(3) . ?
N1 C7 1.455(3) . ?
C1 C6 1.400(4) . ?
C1 C2 1.405(3) . ?
C1 C11 1.508(4) . ?
C2 C3 1.407(3) . ?
C2 C12 1.490(4) . ?
C3 C4 1.384(4) . ?
C3 C15 1.490(3) . ?
C4 C5 1.384(4) . ?
C4 H4 0.9300 . ?
C5 C6 1.396(4) . ?
C7 C8 1.488(5) . ?
C7 H7A 0.9700 . ?
C7 H7B 0.9700 . ?
C8 C9 1.310(5) . ?
C8 H8 0.9300 . ?
C9 C10 1.493(5) . ?
C9 H9 0.9300 . ?
C10 H10A 0.9700 . ?
C10 H10B 0.9700 . ?
C11 H11A 0.9600 . ?
C11 H11B 0.9600 . ?
C11 H11C 0.9600 . ?
C13 C14 1.466(5) . ?
C13 H13A 0.9700 . ?
C13 H13B 0.9700 . ?
C14 H14A 0.9600 . ?
C14 H14B 0.9600 . ?
C14 H14C 0.9600 . ?
C15 C20 1.389(4) . ?
C15 C16 1.396(4) . ?
C16 C17 1.376(4) . ?
C16 H16 0.9300 . ?
C17 C18 1.371(4) . ?
C17 H17 0.9300 . ?
C18 C19 1.368(4) . ?
C18 H18 0.9300 . ?
C19 C20 1.377(4) . ?
C19 H19 0.9300 . ?
C20 H20 0.9300 . ?
C21 C26 1.392(4) . ?
C21 C22 1.395(4) . ?
C22 C23 1.376(4) . ?
C22 H22 0.9300 . ?
C23 C24 1.356(5) . ?
C23 H23 0.9300 . ?
C24 C25 1.374(5) . ?
C24 H24 0.9300 . ?
C25 C26 1.388(5) . ?
C25 H25 0.9300 . ?
C26 H26 0.9300 . ?

loop_
_cod_related_entry_id
_cod_related_entry_database
_cod_related_entry_code
1 ChemSpider 30653398
